data_4322874
loop_
_publ_author_name
'Yoshiaki Takahashi'
'Munetaka Akita'
'Shiro Hikichi'
'Yoshihiko Moro-oka'

_publ_contact_author
;
 Munetaka AKITA
 Research Laboratory of Resources Utilization, Tokyo Institute of 
Technology, 4259 Nagatsuta, Midori-ku, Yokohama 227-8503, Japan
;
_publ_contact_author_email makita@res.titech.ac.jp
_publ_contact_author_fax +81-45-924-5226
_publ_section_title
;
 Synthesis of Various Cationic Ruthenium-Aqua Complexes with
 Hydrotris(3,5-diisopropylpyrazolyl)borate Ligand,
 TpiPrRu(OH2)n(L)3-n.(CF3SO3)(THF)x, and Their Structures Supported by
 Hydrogen-Bonding Networks1
;
_journal_name_full 'Inorganic Chemistry'
_journal_page_first 3186
_journal_page_last 3194
_journal_paper_doi 10.1021/ic9801802
_journal_volume 37
_journal_year 1998
_chemical_formula_sum 'C53 H83 B F3 N7 O7 Ru S'
_chemical_formula_weight 1131.22
_space_group_IT_number 2
_symmetry_cell_setting triclinic
_symmetry_Int_Tables_number 2
_symmetry_space_group_name_Hall '-P 1'
_symmetry_space_group_name_H-M 'P -1'
_audit_creation_date 'Tue Mar 10 11:41:15 1998'
_audit_creation_method 'from TEXRAY.INF file'
_cell_angle_alpha 96.46(2)
_cell_angle_beta 112.60(5)
_cell_angle_gamma 80.97(5)
_cell_formula_units_Z 2
_cell_length_a 13.35(2)
_cell_length_b 23.699(8)
_cell_length_c 10.158(3)
_cell_measurement_reflns_used 0
_cell_measurement_temperature 213.2
_cell_measurement_theta_max 0.0
_cell_measurement_theta_min 0.0
_cell_volume 2925(5)
_computing_cell_refinement 'MSC/AFC Diffractometer Control'
_computing_data_collection 'MSC/AFC Diffractometer Control'
_computing_data_reduction teXsan
_computing_publication_material teXsan
_computing_structure_refinement teXsan
_computing_structure_solution SIR88
_diffrn_ambient_temperature 213.2
_diffrn_measurement_device 'Rigaku RAXISII'
_diffrn_orient_matrix_UB_11 0.00000
_diffrn_orient_matrix_UB_12 0.00000
_diffrn_orient_matrix_UB_13 0.00000
_diffrn_orient_matrix_UB_21 0.00000
_diffrn_orient_matrix_UB_22 0.00000
_diffrn_orient_matrix_UB_23 0.00000
_diffrn_orient_matrix_UB_31 0.00000
_diffrn_orient_matrix_UB_32 0.00000
_diffrn_orient_matrix_UB_33 0.00000
_diffrn_radiation_detector 'Imaging Plate'
_diffrn_radiation_monochromator graphite
_diffrn_radiation_source 'Rigaku rotating anode'
_diffrn_radiation_type 'Mo K\a'
_diffrn_radiation_wavelength 0.7107
_diffrn_reflns_av_R_equivalents 0.000
_diffrn_reflns_av_sigmaI/netI 0.078
_diffrn_reflns_limit_h_max 16
_diffrn_reflns_limit_h_min 0
_diffrn_reflns_limit_k_max 30
_diffrn_reflns_limit_k_min -29
_diffrn_reflns_limit_l_max 11
_diffrn_reflns_limit_l_min -12
_diffrn_reflns_number 10726
_diffrn_reflns_reduction_process 'Lp corrections applied'
_diffrn_reflns_theta_max 0.00
_diffrn_reflns_theta_min 0.00
_diffrn_standards_decay_% 0.00
_diffrn_standards_interval_count 0
_diffrn_standards_number 0
_exptl_absorpt_coefficient_mu 0.366
_exptl_absorpt_correction_type none
_exptl_crystal_colour unknown
_exptl_crystal_density_diffrn 1.284
_exptl_crystal_density_meas ?
_exptl_crystal_description unknown
_exptl_crystal_F_000 1196.00
_exptl_crystal_size_max 0.000
_exptl_crystal_size_mid 0.000
_exptl_crystal_size_min 0.000
_refine_diff_density_max 0.91
_refine_diff_density_min -1.15
_refine_ls_extinction_method none
_refine_ls_goodness_of_fit_obs 2.175
_refine_ls_hydrogen_treatment noref
_refine_ls_matrix_type full
_refine_ls_number_constraints 0
_refine_ls_number_parameters 658
_refine_ls_number_reflns 9134
_refine_ls_number_restraints 0
_refine_ls_R_factor_obs 0.0534
_refine_ls_shift/esd_max 10.7610
_refine_ls_shift/esd_mean 0.2450
_refine_ls_structure_factor_coef F
_refine_ls_weighting_details 'w = 1/[\s^2^(Fo) + 0.00002|Fo|^2^]'
_refine_ls_weighting_scheme calc
_refine_ls_wR_factor_obs 0.0574
_reflns_number_observed 9134
_reflns_number_total 10726
_reflns_observed_criterion >3.0sigma(I)
_cod_data_source_file ic9801802_5.cif
_cod_data_source_block compound5[TpiPrRu(OH2)(py)(=C=CHPh)(OTf)(THF)]
_cod_depositor_comments
;
The following automatic conversions were performed:

'_exptl_crystal_density_meas' value 'not measured' was changed to '?'
- the value is perceived as not measured.

Automatic conversion script
Id: cif_fix_values 3008 2015-01-20 13:52:24Z robertas 

The following automatic conversions were performed:

'_refine_ls_weighting_scheme' value 'w = 1/[\s^2^(Fo) +
0.00002|Fo|^2^]' was changed to 'calc'. New tag
'_refine_ls_weighting_details' was created. The value of the new tag
was set to 'w = 1/[\s^2^(Fo) + 0.00002|Fo|^2^]'.

Automatic conversion script
Id: cif_fix_values 3143 2015-03-26 13:38:13Z robertas 
;
_cod_original_cell_volume 2925(3)
_cod_original_sg_symbol_H-M 'P -1 '
_cod_original_formula_sum 'C53 H83 B F3 N7 O7 S Ru '
_cod_database_code 4322874

loop_
_symmetry_equiv_pos_as_xyz
x,y,z
-x,-y,-z

loop_
_atom_site_aniso_label
_atom_site_aniso_U_11
_atom_site_aniso_U_22
_atom_site_aniso_U_33
_atom_site_aniso_U_12
_atom_site_aniso_U_13
_atom_site_aniso_U_23
Ru(1) 0.0202(2) 0.0259(2) 0.0291(2) -0.0008(1) 0.0082(1) 0.0011(1)
S(1) 0.0331(7) 0.084(1) 0.0516(7) -0.0082(7) 0.0198(6) 0.0049(7)
F(1) 0.042(2) 0.098(4) 0.186(4) -0.030(2) -0.015(3) 0.016(3)
F(2) 0.067(3) 0.099(3) 0.121(3) -0.012(2) 0.037(2) -0.023(2)
F(3) 0.185(5) 0.096(4) 0.190(4) 0.017(3) 0.115(4) 0.074(3)
O(1) 0.026(2) 0.036(2) 0.042(2) -0.003(1) 0.016(1) 0.009(1)
O(2) 0.051(3) 0.094(4) 0.096(3) 0.012(2) 0.046(2) 0.012(2)
O(3) 0.038(3) 0.158(5) 0.070(2) 0.014(3) -0.001(2) -0.027(3)
O(4) 0.099(3) 0.094(4) 0.066(2) -0.046(3) 0.043(2) 0.006(2)
O(5) 0.042(2) 0.048(2) 0.068(2) -0.001(2) 0.019(2) 0.026(2)
O(6) 0.23(1) 1.00(4) 0.22(1) 0.38(2) 0.06(1) 0.05(2)
O(7) 0.50(2) 0.22(1) 0.164(7) -0.22(1) 0.017(10) 0.067(8)
N(11) 0.022(2) 0.036(2) 0.029(2) -0.003(1) 0.009(1) 0.001(1)
N(12) 0.016(2) 0.033(2) 0.030(2) -0.001(1) 0.007(1) 0.002(1)
N(21) 0.023(2) 0.028(2) 0.033(2) -0.001(1) 0.008(1) 0.002(1)
N(22) 0.020(2) 0.030(2) 0.034(2) -0.004(1) 0.008(1) 0.004(1)
N(31) 0.019(2) 0.026(2) 0.035(2) 0.000(1) 0.011(1) -0.002(1)
N(32) 0.021(2) 0.028(2) 0.034(2) 0.001(1) 0.013(1) 0.000(1)
N(41) 0.024(2) 0.025(2) 0.036(2) 0.000(1) 0.010(1) 0.001(1)
C(1) 0.024(2) 0.036(3) 0.039(2) -0.004(2) 0.006(2) 0.001(2)
C(2) 0.052(3) 0.035(3) 0.049(3) -0.006(2) 0.023(2) -0.008(2)
C(3) 0.049(3) 0.034(3) 0.037(2) 0.009(2) 0.012(2) 0.003(2)
C(4) 0.083(4) 0.043(3) 0.054(3) 0.001(3) 0.027(3) -0.013(2)
C(5) 0.104(6) 0.059(4) 0.068(4) 0.020(4) 0.039(4) -0.012(3)
C(6) 0.082(5) 0.088(6) 0.073(4) 0.031(4) 0.047(4) 0.004(4)
C(7) 0.050(4) 0.086(5) 0.052(3) 0.003(3) 0.017(3) 0.008(3)
C(8) 0.052(3) 0.054(3) 0.041(3) 0.000(3) 0.019(2) 0.002(2)
C(9) 0.041(4) 0.075(5) 0.095(4) 0.000(3) 0.027(3) 0.031(4)
C(11) 0.030(2) 0.045(3) 0.028(2) -0.004(2) 0.011(2) 0.000(2)
C(12) 0.030(3) 0.060(3) 0.026(2) 0.001(2) 0.008(2) 0.006(2)
C(13) 0.026(2) 0.040(3) 0.036(2) -0.001(2) 0.007(2) 0.006(2)
C(14) 0.027(3) 0.063(4) 0.030(2) 0.000(2) 0.009(2) 0.001(2)
C(15) 0.046(3) 0.084(5) 0.049(3) -0.005(3) 0.026(2) 0.007(3)
C(16) 0.050(3) 0.071(4) 0.047(3) 0.002(3) 0.018(2) -0.009(3)
C(17) 0.021(2) 0.065(4) 0.036(2) 0.006(2) 0.006(2) 0.016(2)
C(18) 0.044(4) 0.077(6) 0.214(8) 0.011(4) 0.048(5) 0.003(6)
C(19) 0.020(3) 0.175(9) 0.130(6) -0.003(4) -0.006(4) -0.058(6)
C(21) 0.036(3) 0.027(2) 0.037(2) -0.008(2) 0.008(2) 0.004(2)
C(22) 0.036(3) 0.036(3) 0.044(2) -0.011(2) 0.009(2) 0.008(2)
C(23) 0.030(2) 0.040(3) 0.031(2) -0.010(2) 0.007(2) 0.004(2)
C(24) 0.034(3) 0.025(2) 0.051(3) 0.000(2) 0.009(2) 0.007(2)
C(25) 0.058(4) 0.031(3) 0.070(3) -0.007(2) 0.020(3) 0.002(2)
C(26) 0.053(3) 0.038(3) 0.060(3) 0.003(2) 0.015(3) 0.017(2)
C(27) 0.023(2) 0.054(3) 0.047(2) -0.008(2) 0.011(2) 0.014(2)
C(28) 0.040(3) 0.075(5) 0.079(4) -0.019(3) 0.022(3) 0.014(3)
C(29) 0.043(3) 0.080(5) 0.051(3) 0.000(3) 0.020(2) 0.002(3)
C(31) 0.023(2) 0.032(2) 0.030(2) -0.006(2) 0.010(2) 0.001(2)
C(32) 0.026(2) 0.030(3) 0.049(2) -0.001(2) 0.010(2) -0.008(2)
C(33) 0.027(2) 0.032(3) 0.040(2) 0.004(2) 0.014(2) 0.001(2)
C(34) 0.024(2) 0.032(3) 0.043(2) -0.005(2) 0.009(2) -0.004(2)
C(35) 0.036(3) 0.047(3) 0.063(3) -0.015(2) 0.011(2) 0.007(2)
C(36) 0.035(3) 0.059(4) 0.041(2) -0.012(2) 0.006(2) -0.004(2)
C(37) 0.024(2) 0.045(3) 0.054(3) 0.005(2) 0.013(2) -0.009(2)
C(38) 0.061(5) 0.074(5) 0.155(6) 0.037(4) 0.051(4) 0.034(5)
C(39) 0.047(4) 0.127(7) 0.075(4) 0.017(4) 0.035(3) -0.013(4)
C(41) 0.032(3) 0.038(3) 0.031(2) -0.001(2) 0.010(2) 0.004(2)
C(42) 0.040(3) 0.051(3) 0.038(2) -0.003(2) 0.007(2) 0.009(2)
C(43) 0.034(3) 0.075(4) 0.041(3) -0.006(3) -0.004(2) 0.013(2)
C(44) 0.022(3) 0.071(4) 0.052(3) 0.001(2) 0.002(2) 0.004(3)
C(45) 0.026(2) 0.050(3) 0.038(2) 0.000(2) 0.010(2) 0.003(2)
C(51) 0.044(3) 0.055(4) 0.068(3) -0.002(3) 0.026(3) 0.013(3)
C(52) 0.045(4) 0.092(5) 0.105(5) 0.003(3) 0.021(3) 0.057(4)
C(53) 0.059(4) 0.058(4) 0.060(3) -0.009(3) 0.022(3) 0.022(3)
C(54) 0.045(3) 0.053(4) 0.067(3) -0.012(3) 0.019(3) 0.019(3)
C(61) 0.18(1) 0.26(2) 0.34(2) -0.01(1) 0.20(2) 0.02(2)
C(62) 0.39(3) 0.23(2) 0.099(7) 0.04(2) -0.02(1) 0.102(10)
C(63) 0.026(5) 0.63(4) 0.23(2) -0.07(1) 0.010(7) -0.21(2)
C(64) 0.26(2) 0.33(2) 0.129(10) 0.07(2) 0.09(1) -0.04(1)
C(71) 0.21(1) 0.23(2) 0.125(8) 0.03(1) 0.015(9) 0.10(1)
C(72) 0.22(2) 0.48(3) 0.61(4) -0.08(2) 0.16(2) 0.34(3)
C(73) 0.52(4) 0.05(1) 0.86(4) 0.00(2) 0.41(3) -0.10(2)
C(74) 0.29(2) 0.45(3) 0.104(8) -0.22(2) 0.04(1) -0.03(1)
B(1) 0.018(2) 0.032(3) 0.036(2) -0.001(2) 0.009(2) 0.006(2)

loop_
_atom_site_label
_atom_site_fract_x
_atom_site_fract_y
_atom_site_fract_z
_atom_site_U_iso_or_equiv
_atom_site_thermal_displace_type
_atom_site_calc_flag
_atom_site_calc_attached_atom
_atom_site_occupancy
_atom_site_refinement_flags
Ru(1) -0.05224(3) 0.25225(2) 0.81545(3) 0.02556(8) Uani d . 1.00 .
S(1) 0.2598(1) 0.30882(7) 0.6695(1) 0.0548(4) Uani d . 1.00 .
F(1) 0.4027(3) 0.3738(2) 0.8380(5) 0.122(2) Uani d . 1.00 .
F(2) 0.2396(3) 0.4102(2) 0.7909(4) 0.097(2) Uani d . 1.00 .
F(3) 0.3106(4) 0.4060(2) 0.6356(5) 0.141(2) Uani d . 1.00 .
O(1) 0.0407(2) 0.3079(1) 0.7768(3) 0.0332(8) Uani d . 1.00 .
O(2) 0.3394(3) 0.2796(2) 0.6164(4) 0.076(1) Uani d . 1.00 .
O(3) 0.1534(3) 0.3232(2) 0.5644(4) 0.101(2) Uani d . 1.00 .
O(4) 0.2561(3) 0.2865(2) 0.7920(4) 0.078(2) Uani d . 1.00 .
O(5) -0.0722(3) 0.4039(1) 0.6551(3) 0.051(1) Uani d . 1.00 .
O(6) 0.652(1) 0.1168(9) 0.534(1) 0.54(1) Uani d . 1.00 .
O(7) 0.290(1) -0.0257(5) -0.029(1) 0.301(6) Uani d . 1.00 .
N(11) -0.1840(3) 0.2775(1) 0.6333(3) 0.0285(9) Uani d . 1.00 .
N(12) -0.2825(2) 0.2970(1) 0.6473(3) 0.0269(9) Uani d . 1.00 .
N(21) -0.1548(3) 0.2119(1) 0.8731(3) 0.0292(9) Uani d . 1.00 .
N(22) -0.2572(3) 0.2403(1) 0.8541(3) 0.0283(9) Uani d . 1.00 .
N(31) -0.1022(2) 0.3290(1) 0.9295(3) 0.0266(9) Uani d . 1.00 .
N(32) -0.2133(3) 0.3418(1) 0.8970(3) 0.0273(9) Uani d . 1.00 .
N(41) 0.0795(3) 0.2318(1) 1.0027(3) 0.0289(9) Uani d . 1.00 .
C(1) -0.0156(3) 0.1887(2) 0.7205(4) 0.035(1) Uani d . 1.00 .
C(2) 0.0055(4) 0.1403(2) 0.6563(5) 0.045(1) Uani d . 1.00 .
C(3) 0.0877(4) 0.1240(2) 0.5908(4) 0.043(1) Uani d . 1.00 .
C(4) 0.0871(5) 0.0717(2) 0.5127(5) 0.062(2) Uani d . 1.00 .
C(5) 0.1685(6) 0.0553(3) 0.4559(6) 0.080(2) Uani d . 1.00 .
C(6) 0.2466(6) 0.0898(3) 0.4762(6) 0.080(3) Uani d . 1.00 .
C(7) 0.2459(4) 0.1418(3) 0.5507(5) 0.064(2) Uani d . 1.00 .
C(8) 0.1672(4) 0.1585(2) 0.6072(5) 0.049(2) Uani d . 1.00 .
C(9) 0.3056(5) 0.3774(3) 0.7373(7) 0.068(2) Uani d . 1.00 .
C(11) -0.1987(3) 0.2805(2) 0.4961(4) 0.034(1) Uani d . 1.00 .
C(12) -0.3064(3) 0.3020(2) 0.4225(4) 0.040(1) Uani d . 1.00 .
C(13) -0.3575(3) 0.3115(2) 0.5177(4) 0.035(1) Uani d . 1.00 .
C(14) -0.1114(3) 0.2629(2) 0.4357(4) 0.041(1) Uani d . 1.00 .
C(15) -0.1041(4) 0.3103(3) 0.3514(5) 0.057(2) Uani d . 1.00 .
C(16) -0.1334(4) 0.2081(2) 0.3406(5) 0.058(2) Uani d . 1.00 .
C(17) -0.4732(3) 0.3352(2) 0.4927(4) 0.043(1) Uani d . 1.00 .
C(18) -0.4877(5) 0.3977(3) 0.5060(9) 0.114(3) Uani d . 1.00 .
C(19) -0.5488(5) 0.3145(4) 0.3505(8) 0.124(3) Uani d . 1.00 .
C(21) -0.1486(4) 0.1614(2) 0.9251(4) 0.034(1) Uani d . 1.00 .
C(22) -0.2472(4) 0.1572(2) 0.9394(4) 0.039(1) Uani d . 1.00 .
C(23) -0.3133(3) 0.2064(2) 0.8938(4) 0.034(1) Uani d . 1.00 .
C(24) -0.0534(4) 0.1164(2) 0.9547(5) 0.039(1) Uani d . 1.00 .
C(25) -0.0883(4) 0.0625(2) 0.8569(5) 0.054(2) Uani d . 1.00 .
C(26) -0.0069(4) 0.1013(2) 1.1106(5) 0.052(2) Uani d . 1.00 .
C(27) -0.4283(3) 0.2244(2) 0.8860(4) 0.040(1) Uani d . 1.00 .
C(28) -0.4867(4) 0.1724(3) 0.8756(6) 0.063(2) Uani d . 1.00 .
C(29) -0.4287(4) 0.2636(3) 1.0166(5) 0.058(2) Uani d . 1.00 .
C(31) -0.0539(3) 0.3718(2) 1.0178(4) 0.028(1) Uani d . 1.00 .
C(32) -0.1323(3) 0.4118(2) 1.0440(4) 0.037(1) Uani d . 1.00 .
C(33) -0.2316(3) 0.3918(2) 0.9660(4) 0.033(1) Uani d . 1.00 .
C(34) 0.0673(3) 0.3750(2) 1.0796(4) 0.034(1) Uani d . 1.00 .
C(35) 0.0964(4) 0.4238(2) 1.0209(5) 0.049(2) Uani d . 1.00 .
C(36) 0.1089(4) 0.3828(2) 1.2432(4) 0.048(1) Uani d . 1.00 .
C(37) -0.3430(3) 0.4199(2) 0.9537(5) 0.043(1) Uani d . 1.00 .
C(38) -0.3669(5) 0.4758(3) 0.8819(8) 0.096(3) Uani d . 1.00 .
C(39) -0.3537(4) 0.4290(3) 1.0976(6) 0.084(2) Uani d . 1.00 .
C(41) 0.0671(3) 0.2373(2) 1.1286(4) 0.035(1) Uani d . 1.00 .
C(42) 0.1522(4) 0.2290(2) 1.2572(4) 0.045(1) Uani d . 1.00 .
C(43) 0.2549(4) 0.2140(2) 1.2561(5) 0.055(2) Uani d . 1.00 .
C(44) 0.2691(4) 0.2074(2) 1.1284(5) 0.052(2) Uani d . 1.00 .
C(45) 0.1810(3) 0.2166(2) 1.0038(4) 0.039(1) Uani d . 1.00 .
C(51) -0.1740(4) 0.4292(2) 0.6576(5) 0.053(2) Uani d . 1.00 .
C(52) -0.2235(5) 0.4653(3) 0.5345(7) 0.079(2) Uani d . 1.00 .
C(53) -0.1324(5) 0.4747(2) 0.4913(5) 0.057(2) Uani d . 1.00 .
C(54) -0.0323(4) 0.4439(2) 0.5981(5) 0.053(2) Uani d . 1.00 .
C(61) 0.681(1) 0.1083(7) 0.433(2) 0.235(9) Uani d . 1.00 .
C(62) 0.573(2) 0.1402(8) 0.326(1) 0.276(9) Uani d . 1.00 .
C(63) 0.5096(8) 0.125(1) 0.382(2) 0.321(10) Uani d . 1.00 .
C(64) 0.559(2) 0.1472(7) 0.507(1) 0.249(8) Uani d . 1.00 .
C(71) 0.250(1) 0.0031(7) -0.143(1) 0.202(7) Uani d . 1.00 .
C(72) 0.340(2) 0.047(1) -0.072(3) 0.40(2) Uani d . 1.00 .
C(73) 0.283(2) 0.0557(7) 0.000(3) 0.44(1) Uani d . 1.00 .
C(74) 0.351(1) 0.009(1) 0.094(1) 0.272(10) Uani d . 1.00 .
B(1) -0.2910(4) 0.2998(2) 0.7953(5) 0.029(1) Uani d . 1.00 .
H(0) 0.0008 0.3428 0.7144 0.0509 Uiso calc . 1.00 .
H(1) 0.1655 0.2770 0.8166 0.0509 Uiso calc . 1.00 .
H(2) -0.0466 0.1080 0.6542 0.0509 Uiso calc . 1.00 .
H(4) 0.0331 0.0473 0.5013 0.0726 Uiso calc . 1.00 .
H(5) 0.1696 0.0201 0.4018 0.0981 Uiso calc . 1.00 .
H(6) 0.3007 0.0787 0.4337 0.0972 Uiso calc . 1.00 .
H(7) 0.3002 0.1657 0.5659 0.0778 Uiso calc . 1.00 .
H(8) 0.1668 0.1943 0.6599 0.0583 Uiso calc . 1.00 .
H(10) -0.3810 0.3166 0.7899 0.0509 Uiso calc . 1.00 .
H(11) -0.3388 0.3087 0.3233 0.0474 Uiso calc . 1.00 .
H(12) -0.0433 0.2557 0.5142 0.0501 Uiso calc . 1.00 .
H(13) -0.0885 0.3441 0.4101 0.0691 Uiso calc . 1.00 .
H(14) -0.0475 0.2981 0.3148 0.0691 Uiso calc . 1.00 .
H(15) -0.1717 0.3175 0.2727 0.0691 Uiso calc . 1.00 .
H(16) -0.2017 0.2149 0.2629 0.0704 Uiso calc . 1.00 .
H(17) -0.0769 0.1982 0.3029 0.0704 Uiso calc . 1.00 .
H(18) -0.1346 0.1781 0.3928 0.0704 Uiso calc . 1.00 .
H(19) -0.4929 0.3211 0.5631 0.0510 Uiso calc . 1.00 .
H(20) -0.4406 0.4095 0.6001 0.1458 Uiso calc . 1.00 .
H(21) -0.4695 0.4120 0.4375 0.1458 Uiso calc . 1.00 .
H(22) -0.5613 0.4107 0.4949 0.1458 Uiso calc . 1.00 .
H(23) -0.6221 0.3295 0.3360 0.1437 Uiso calc . 1.00 .
H(24) -0.5306 0.3285 0.2769 0.1437 Uiso calc . 1.00 .
H(25) -0.5412 0.2744 0.3412 0.1437 Uiso calc . 1.00 .
H(26) -0.2650 0.1259 0.9731 0.0455 Uiso calc . 1.00 .
H(27) 0.0019 0.1300 0.9341 0.0468 Uiso calc . 1.00 .
H(28) -0.1432 0.0484 0.8777 0.0658 Uiso calc . 1.00 .
H(29) -0.1159 0.0719 0.7606 0.0658 Uiso calc . 1.00 .
H(30) -0.0267 0.0339 0.8746 0.0658 Uiso calc . 1.00 .
H(31) -0.0609 0.0873 1.1308 0.0639 Uiso calc . 1.00 .
H(32) 0.0545 0.0729 1.1241 0.0639 Uiso calc . 1.00 .
H(33) 0.0155 0.1346 1.1684 0.0639 Uiso calc . 1.00 .
H(34) -0.4666 0.2455 0.8023 0.0480 Uiso calc . 1.00 .
H(35) -0.5601 0.1852 0.8666 0.0755 Uiso calc . 1.00 .
H(36) -0.4877 0.1489 0.7918 0.0755 Uiso calc . 1.00 .
H(37) -0.4500 0.1514 0.9569 0.0755 Uiso calc . 1.00 .
H(38) -0.3909 0.2427 1.1015 0.0708 Uiso calc . 1.00 .
H(39) -0.3941 0.2961 1.0236 0.0708 Uiso calc . 1.00 .
H(40) -0.5023 0.2751 1.0100 0.0708 Uiso calc . 1.00 .
H(41) -0.1203 0.4461 1.1029 0.0435 Uiso calc . 1.00 .
H(42) 0.1032 0.3398 1.0561 0.0404 Uiso calc . 1.00 .
H(43) 0.1732 0.4242 1.0596 0.0606 Uiso calc . 1.00 .
H(44) 0.0724 0.4179 0.9193 0.0606 Uiso calc . 1.00 .
H(45) 0.0612 0.4591 1.0443 0.0606 Uiso calc . 1.00 .
H(46) 0.0954 0.3513 1.2800 0.0579 Uiso calc . 1.00 .
H(47) 0.1851 0.3854 1.2785 0.0579 Uiso calc . 1.00 .
H(48) 0.0719 0.4172 1.2687 0.0579 Uiso calc . 1.00 .
H(49) -0.3951 0.3956 0.8936 0.0499 Uiso calc . 1.00 .
H(50) -0.3164 0.5006 0.9444 0.1128 Uiso calc . 1.00 .
H(51) -0.3605 0.4692 0.7946 0.1128 Uiso calc . 1.00 .
H(52) -0.4392 0.4923 0.8732 0.1128 Uiso calc . 1.00 .
H(53) -0.3010 0.4522 1.1607 0.1003 Uiso calc . 1.00 .
H(54) -0.4249 0.4466 1.0881 0.1003 Uiso calc . 1.00 .
H(55) -0.3413 0.3926 1.1388 0.1003 Uiso calc . 1.00 .
H(56) -0.0046 0.2475 1.1283 0.0411 Uiso calc . 1.00 .
H(57) 0.1408 0.2335 1.3446 0.0546 Uiso calc . 1.00 .
H(58) 0.3167 0.2087 1.3414 0.0660 Uiso calc . 1.00 .
H(59) 0.3402 0.1960 1.1281 0.0610 Uiso calc . 1.00 .
H(60) 0.1918 0.2123 0.9149 0.0482 Uiso calc . 1.00 .
H(61) -0.2189 0.4009 0.6510 0.0659 Uiso calc . 1.00 .
H(62) -0.1640 0.4523 0.7442 0.0659 Uiso calc . 1.00 .
H(63) -0.2756 0.4459 0.4559 0.0936 Uiso calc . 1.00 .
H(64) -0.2586 0.5007 0.5571 0.0936 Uiso calc . 1.00 .
H(65) -0.1430 0.4597 0.3991 0.0693 Uiso calc . 1.00 .
H(66) -0.1261 0.5145 0.5003 0.0693 Uiso calc . 1.00 .
H(67) 0.0068 0.4698 0.6717 0.0621 Uiso calc . 1.00 .
H(68) 0.0146 0.4248 0.5516 0.0621 Uiso calc . 1.00 .
H(69) 0.7438 0.1316 0.4613 0.2490 Uiso calc . 1.00 .
H(70) 0.7046 0.0717 0.4165 0.2490 Uiso calc . 1.00 .
H(71) 0.5877 0.1748 0.3168 0.2912 Uiso calc . 1.00 .
H(72) 0.5731 0.1151 0.2367 0.2912 Uiso calc . 1.00 .
H(73) 0.4431 0.1534 0.3250 0.3305 Uiso calc . 1.00 .
H(74) 0.4965 0.0916 0.3654 0.3305 Uiso calc . 1.00 .
H(75) 0.5171 0.1424 0.5643 0.2837 Uiso calc . 1.00 .
H(76) 0.5655 0.1882 0.5167 0.2837 Uiso calc . 1.00 .
H(77) 0.2376 -0.0191 -0.2295 0.2441 Uiso calc . 1.00 .
H(78) 0.1733 0.0204 -0.1487 0.2441 Uiso calc . 1.00 .
H(79) 0.4038 0.0250 -0.0649 0.3906 Uiso calc . 1.00 .
H(80) 0.3198 0.0711 -0.1600 0.3906 Uiso calc . 1.00 .
H(81) 0.3223 0.0939 0.0448 0.4423 Uiso calc . 1.00 .
H(82) 0.2199 0.0627 -0.0350 0.4423 Uiso calc . 1.00 .
H(83) 0.3172 0.0124 0.1742 0.3334 Uiso calc . 1.00 .
H(84) 0.4235 0.0056 0.1429 0.3334 Uiso calc . 1.00 .

loop_
_atom_type_symbol
_atom_type_oxidation_number
_atom_type_number_in_cell
_atom_type_scat_dispersion_real
_atom_type_scat_dispersion_imag
_atom_type_scat_source
C 0 106 0.003 0.002
;International Tables for Crystallography
(1992, Vol. C, Tables 4.2.6.8 and 6.1.1.1)
;
H 0 166 0.000 0.000
;International Tables for Crystallography
(1992, Vol. C, Table 6.1.1.2)
;
N 0 14 0.006 0.003
;International Tables for Crystallography
(1992, Vol. C, Tables 4.2.6.8 and 6.1.1.1)
;
B 0 2 0.001 0.001
;International Tables for Crystallography
(1992, Vol. C, Tables 4.2.6.8 and 6.1.1.1)
;
Ru 0 2 -1.259 0.836
;International Tables for Crystallography
(1992, Vol. C, Tables 4.2.6.8 and 6.1.1.1)
;
O 0 14 0.011 0.006
;International Tables for Crystallography
(1992, Vol. C, Tables 4.2.6.8 and 6.1.1.1)
;
S 0 2 0.125 0.123
;International Tables for Crystallography
(1992, Vol. C, Tables 4.2.6.8 and 6.1.1.1)
;
F 0 6 0.017 0.010
;International Tables for Crystallography
(1992, Vol. C, Tables 4.2.6.8 and 6.1.1.1)
;

loop_
_geom_angle_atom_site_label_1
_geom_angle_atom_site_label_2
_geom_angle_atom_site_label_3
_geom_angle
_geom_angle_site_symmetry_1
_geom_angle_site_symmetry_2
_geom_angle_site_symmetry_3
_geom_angle_publ_flag
O(1) Ru(1) N(11) 90.0(1) 1_555 1_555 1_555 yes
O(1) Ru(1) N(21) 168.6(1) 1_555 1_555 1_555 yes
O(1) Ru(1) N(31) 82.7(1) 1_555 1_555 1_555 yes
O(1) Ru(1) N(41) 88.4(1) 1_555 1_555 1_555 yes
O(1) Ru(1) C(1) 98.9(2) 1_555 1_555 1_555 yes
N(11) Ru(1) N(21) 89.1(2) 1_555 1_555 1_555 yes
N(11) Ru(1) N(31) 87.9(1) 1_555 1_555 1_555 yes
N(11) Ru(1) N(41) 176.7(1) 1_555 1_555 1_555 yes
N(11) Ru(1) C(1) 91.1(1) 1_555 1_555 1_555 yes
N(21) Ru(1) N(31) 85.9(1) 1_555 1_555 1_555 yes
N(21) Ru(1) N(41) 92.0(2) 1_555 1_555 1_555 yes
N(21) Ru(1) C(1) 92.5(2) 1_555 1_555 1_555 yes
N(31) Ru(1) N(41) 89.0(1) 1_555 1_555 1_555 yes
N(31) Ru(1) C(1) 178.2(2) 1_555 1_555 1_555 yes
N(41) Ru(1) C(1) 92.0(1) 1_555 1_555 1_555 yes
O(2) S(1) O(3) 115.6(2) 1_555 1_555 1_555 yes
O(2) S(1) O(4) 116.1(3) 1_555 1_555 1_555 yes
O(2) S(1) C(9) 104.6(3) 1_555 1_555 1_555 yes
O(3) S(1) O(4) 112.4(3) 1_555 1_555 1_555 yes
O(3) S(1) C(9) 103.2(3) 1_555 1_555 1_555 yes
O(4) S(1) C(9) 102.6(3) 1_555 1_555 1_555 yes
Ru(1) O(1) H(0) 119.5(2) 1_555 1_555 1_555 no
Ru(1) O(1) H(1) 109.0(2) 1_555 1_555 1_555 no
H(0) O(1) H(1) 129.2(3) 1_555 1_555 1_555 no
S(1) O(4) H(1) 128.3(3) 1_555 1_555 1_555 no
C(51) O(5) C(54) 107.2(4) 1_555 1_555 1_555 yes
C(51) O(5) H(0) 130.7(4) 1_555 1_555 1_555 no
C(54) O(5) H(0) 122.0(3) 1_555 1_555 1_555 no
C(61) O(6) C(64) 114(1) 1_555 1_555 1_555 yes
C(71) O(7) C(74) 111(1) 1_555 1_555 1_555 yes
Ru(1) N(11) N(12) 117.6(2) 1_555 1_555 1_555 yes
Ru(1) N(11) C(11) 134.8(3) 1_555 1_555 1_555 yes
N(12) N(11) C(11) 107.6(3) 1_555 1_555 1_555 yes
N(11) N(12) C(13) 108.6(3) 1_555 1_555 1_555 yes
N(11) N(12) B(1) 119.8(3) 1_555 1_555 1_555 yes
C(13) N(12) B(1) 131.5(4) 1_555 1_555 1_555 yes
Ru(1) N(21) N(22) 117.4(3) 1_555 1_555 1_555 yes
Ru(1) N(21) C(21) 135.6(3) 1_555 1_555 1_555 yes
N(22) N(21) C(21) 107.0(4) 1_555 1_555 1_555 yes
N(21) N(22) C(23) 108.8(3) 1_555 1_555 1_555 yes
N(21) N(22) B(1) 120.3(4) 1_555 1_555 1_555 yes
C(23) N(22) B(1) 130.9(4) 1_555 1_555 1_555 yes
Ru(1) N(31) N(32) 115.5(2) 1_555 1_555 1_555 yes
Ru(1) N(31) C(31) 137.0(3) 1_555 1_555 1_555 yes
N(32) N(31) C(31) 107.3(3) 1_555 1_555 1_555 yes
N(31) N(32) C(33) 108.5(3) 1_555 1_555 1_555 yes
N(31) N(32) B(1) 119.1(3) 1_555 1_555 1_555 yes
C(33) N(32) B(1) 132.4(3) 1_555 1_555 1_555 yes
Ru(1) N(41) C(41) 120.7(3) 1_555 1_555 1_555 yes
Ru(1) N(41) C(45) 121.5(3) 1_555 1_555 1_555 yes
C(41) N(41) C(45) 117.6(3) 1_555 1_555 1_555 yes
Ru(1) C(1) C(2) 174.6(5) 1_555 1_555 1_555 yes
C(1) C(2) C(3) 129.0(5) 1_555 1_555 1_555 yes
C(1) C(2) H(2) 112.8(5) 1_555 1_555 1_555 no
C(3) C(2) H(2) 118.1(4) 1_555 1_555 1_555 no
C(2) C(3) C(4) 118.9(5) 1_555 1_555 1_555 yes
C(2) C(3) C(8) 122.0(4) 1_555 1_555 1_555 yes
C(4) C(3) C(8) 119.1(5) 1_555 1_555 1_555 yes
C(3) C(4) C(5) 118.6(6) 1_555 1_555 1_555 yes
C(3) C(4) H(4) 120.1(6) 1_555 1_555 1_555 no
C(5) C(4) H(4) 121.3(5) 1_555 1_555 1_555 no
C(4) C(5) C(6) 120.7(6) 1_555 1_555 1_555 yes
C(4) C(5) H(5) 120.3(8) 1_555 1_555 1_555 no
C(6) C(5) H(5) 119.0(8) 1_555 1_555 1_555 no
C(5) C(6) C(7) 120.7(7) 1_555 1_555 1_555 yes
C(5) C(6) H(6) 120.1(7) 1_555 1_555 1_555 no
C(7) C(6) H(6) 119.2(8) 1_555 1_555 1_555 no
C(6) C(7) C(8) 119.3(6) 1_555 1_555 1_555 yes
C(6) C(7) H(7) 121.0(7) 1_555 1_555 1_555 no
C(8) C(7) H(7) 119.6(6) 1_555 1_555 1_555 no
C(3) C(8) C(7) 121.5(5) 1_555 1_555 1_555 yes
C(3) C(8) H(8) 118.8(6) 1_555 1_555 1_555 no
C(7) C(8) H(8) 119.7(6) 1_555 1_555 1_555 no
S(1) C(9) F(1) 113.1(4) 1_555 1_555 1_555 yes
S(1) C(9) F(2) 112.2(5) 1_555 1_555 1_555 yes
S(1) C(9) F(3) 111.5(4) 1_555 1_555 1_555 yes
F(1) C(9) F(2) 106.6(5) 1_555 1_555 1_555 yes
F(1) C(9) F(3) 106.5(6) 1_555 1_555 1_555 yes
F(2) C(9) F(3) 106.5(5) 1_555 1_555 1_555 yes
N(11) C(11) C(12) 108.5(4) 1_555 1_555 1_555 yes
N(11) C(11) C(14) 124.6(3) 1_555 1_555 1_555 yes
C(12) C(11) C(14) 126.9(4) 1_555 1_555 1_555 yes
C(11) C(12) C(13) 107.5(4) 1_555 1_555 1_555 yes
C(11) C(12) H(11) 126.0(5) 1_555 1_555 1_555 no
C(13) C(12) H(11) 126.5(4) 1_555 1_555 1_555 no
N(12) C(13) C(12) 107.8(4) 1_555 1_555 1_555 yes
N(12) C(13) C(17) 123.6(4) 1_555 1_555 1_555 yes
C(12) C(13) C(17) 128.7(3) 1_555 1_555 1_555 yes
C(11) C(14) C(15) 110.9(4) 1_555 1_555 1_555 yes
C(11) C(14) C(16) 110.6(4) 1_555 1_555 1_555 yes
C(11) C(14) H(12) 107.6(4) 1_555 1_555 1_555 no
C(15) C(14) C(16) 110.0(4) 1_555 1_555 1_555 yes
C(15) C(14) H(12) 109.1(5) 1_555 1_555 1_555 no
C(16) C(14) H(12) 108.7(4) 1_555 1_555 1_555 no
C(14) C(15) H(13) 110.6(5) 1_555 1_555 1_555 no
C(14) C(15) H(14) 109.2(5) 1_555 1_555 1_555 no
C(14) C(15) H(15) 109.3(5) 1_555 1_555 1_555 no
H(13) C(15) H(14) 109.5(6) 1_555 1_555 1_555 no
H(13) C(15) H(15) 109.7(5) 1_555 1_555 1_555 no
H(14) C(15) H(15) 108.5(5) 1_555 1_555 1_555 no
C(14) C(16) H(16) 108.9(5) 1_555 1_555 1_555 no
C(14) C(16) H(17) 108.6(5) 1_555 1_555 1_555 no
C(14) C(16) H(18) 110.6(4) 1_555 1_555 1_555 no
H(16) C(16) H(17) 108.6(5) 1_555 1_555 1_555 no
H(16) C(16) H(18) 110.2(6) 1_555 1_555 1_555 no
H(17) C(16) H(18) 109.8(5) 1_555 1_555 1_555 no
C(13) C(17) C(18) 111.9(5) 1_555 1_555 1_555 yes
C(13) C(17) C(19) 111.2(4) 1_555 1_555 1_555 yes
C(13) C(17) H(19) 107.9(4) 1_555 1_555 1_555 no
C(18) C(17) C(19) 110.2(5) 1_555 1_555 1_555 yes
C(18) C(17) H(19) 108.5(6) 1_555 1_555 1_555 no
C(19) C(17) H(19) 106.9(5) 1_555 1_555 1_555 no
C(17) C(18) H(20) 108.1(6) 1_555 1_555 1_555 no
C(17) C(18) H(21) 109.5(7) 1_555 1_555 1_555 no
C(17) C(18) H(22) 108.9(7) 1_555 1_555 1_555 no
H(20) C(18) H(21) 110.3(8) 1_555 1_555 1_555 no
H(20) C(18) H(22) 108.8(9) 1_555 1_555 1_555 no
H(21) C(18) H(22) 111.2(7) 1_555 1_555 1_555 no
C(17) C(19) H(23) 110.5(7) 1_555 1_555 1_555 no
C(17) C(19) H(24) 108.4(7) 1_555 1_555 1_555 no
C(17) C(19) H(25) 111.1(6) 1_555 1_555 1_555 no
H(23) C(19) H(24) 107.6(7) 1_555 1_555 1_555 no
H(23) C(19) H(25) 110.7(8) 1_555 1_555 1_555 no
H(24) C(19) H(25) 108.4(8) 1_555 1_555 1_555 no
N(21) C(21) C(22) 109.3(4) 1_555 1_555 1_555 yes
N(21) C(21) C(24) 124.5(5) 1_555 1_555 1_555 yes
C(22) C(21) C(24) 126.1(4) 1_555 1_555 1_555 yes
C(21) C(22) C(23) 106.7(5) 1_555 1_555 1_555 yes
C(21) C(22) H(26) 126.8(4) 1_555 1_555 1_555 no
C(23) C(22) H(26) 126.5(5) 1_555 1_555 1_555 no
N(22) C(23) C(22) 108.2(4) 1_555 1_555 1_555 yes
N(22) C(23) C(27) 122.6(4) 1_555 1_555 1_555 yes
C(22) C(23) C(27) 129.1(5) 1_555 1_555 1_555 yes
C(21) C(24) C(25) 109.4(3) 1_555 1_555 1_555 yes
C(21) C(24) C(26) 111.5(4) 1_555 1_555 1_555 yes
C(21) C(24) H(27) 108.8(4) 1_555 1_555 1_555 no
C(25) C(24) C(26) 109.7(4) 1_555 1_555 1_555 yes
C(25) C(24) H(27) 108.7(5) 1_555 1_555 1_555 no
C(26) C(24) H(27) 108.7(4) 1_555 1_555 1_555 no
C(24) C(25) H(28) 109.1(5) 1_555 1_555 1_555 no
C(24) C(25) H(29) 109.4(5) 1_555 1_555 1_555 no
C(24) C(25) H(30) 109.2(4) 1_555 1_555 1_555 no
H(28) C(25) H(29) 109.9(5) 1_555 1_555 1_555 no
H(28) C(25) H(30) 109.2(5) 1_555 1_555 1_555 no
H(29) C(25) H(30) 110.0(6) 1_555 1_555 1_555 no
C(24) C(26) H(31) 108.9(4) 1_555 1_555 1_555 no
C(24) C(26) H(32) 108.1(5) 1_555 1_555 1_555 no
C(24) C(26) H(33) 108.4(5) 1_555 1_555 1_555 no
H(31) C(26) H(32) 110.5(5) 1_555 1_555 1_555 no
H(31) C(26) H(33) 111.1(6) 1_555 1_555 1_555 no
H(32) C(26) H(33) 109.9(5) 1_555 1_555 1_555 no
C(23) C(27) C(28) 111.1(4) 1_555 1_555 1_555 yes
C(23) C(27) C(29) 110.4(3) 1_555 1_555 1_555 yes
C(23) C(27) H(34) 107.9(5) 1_555 1_555 1_555 no
C(28) C(27) C(29) 109.9(5) 1_555 1_555 1_555 yes
C(28) C(27) H(34) 109.0(4) 1_555 1_555 1_555 no
C(29) C(27) H(34) 108.4(4) 1_555 1_555 1_555 no
C(27) C(28) H(35) 109.0(5) 1_555 1_555 1_555 no
C(27) C(28) H(36) 108.9(6) 1_555 1_555 1_555 no
C(27) C(28) H(37) 109.8(4) 1_555 1_555 1_555 no
H(35) C(28) H(36) 108.6(5) 1_555 1_555 1_555 no
H(35) C(28) H(37) 110.6(7) 1_555 1_555 1_555 no
H(36) C(28) H(37) 109.9(6) 1_555 1_555 1_555 no
C(27) C(29) H(38) 109.2(5) 1_555 1_555 1_555 no
C(27) C(29) H(39) 111.0(5) 1_555 1_555 1_555 no
C(27) C(29) H(40) 109.7(4) 1_555 1_555 1_555 no
H(38) C(29) H(39) 109.3(4) 1_555 1_555 1_555 no
H(38) C(29) H(40) 107.8(6) 1_555 1_555 1_555 no
H(39) C(29) H(40) 109.8(6) 1_555 1_555 1_555 no
N(31) C(31) C(32) 109.6(4) 1_555 1_555 1_555 yes
N(31) C(31) C(34) 124.9(4) 1_555 1_555 1_555 yes
C(32) C(31) C(34) 125.5(4) 1_555 1_555 1_555 yes
C(31) C(32) C(33) 105.9(4) 1_555 1_555 1_555 yes
C(31) C(32) H(41) 126.9(4) 1_555 1_555 1_555 no
C(33) C(32) H(41) 127.2(4) 1_555 1_555 1_555 no
N(32) C(33) C(32) 108.7(4) 1_555 1_555 1_555 yes
N(32) C(33) C(37) 123.7(4) 1_555 1_555 1_555 yes
C(32) C(33) C(37) 127.6(4) 1_555 1_555 1_555 yes
C(31) C(34) C(35) 111.5(3) 1_555 1_555 1_555 yes
C(31) C(34) C(36) 110.6(4) 1_555 1_555 1_555 yes
C(31) C(34) H(42) 108.3(4) 1_555 1_555 1_555 no
C(35) C(34) C(36) 109.4(4) 1_555 1_555 1_555 yes
C(35) C(34) H(42) 109.4(5) 1_555 1_555 1_555 no
C(36) C(34) H(42) 107.5(3) 1_555 1_555 1_555 no
C(34) C(35) H(43) 109.8(4) 1_555 1_555 1_555 no
C(34) C(35) H(44) 108.9(4) 1_555 1_555 1_555 no
C(34) C(35) H(45) 110.0(5) 1_555 1_555 1_555 no
H(43) C(35) H(44) 109.1(6) 1_555 1_555 1_555 no
H(43) C(35) H(45) 109.8(5) 1_555 1_555 1_555 no
H(44) C(35) H(45) 109.2(4) 1_555 1_555 1_555 no
C(34) C(36) H(46) 109.5(4) 1_555 1_555 1_555 no
C(34) C(36) H(47) 108.4(5) 1_555 1_555 1_555 no
C(34) C(36) H(48) 108.6(4) 1_555 1_555 1_555 no
H(46) C(36) H(47) 110.3(4) 1_555 1_555 1_555 no
H(46) C(36) H(48) 110.4(6) 1_555 1_555 1_555 no
H(47) C(36) H(48) 109.5(5) 1_555 1_555 1_555 no
C(33) C(37) C(38) 109.2(5) 1_555 1_555 1_555 yes
C(33) C(37) C(39) 111.6(3) 1_555 1_555 1_555 yes
C(33) C(37) H(49) 108.1(4) 1_555 1_555 1_555 no
C(38) C(37) C(39) 111.4(5) 1_555 1_555 1_555 yes
C(38) C(37) H(49) 107.6(4) 1_555 1_555 1_555 no
C(39) C(37) H(49) 108.7(5) 1_555 1_555 1_555 no
C(37) C(38) H(50) 107.3(5) 1_555 1_555 1_555 no
C(37) C(38) H(51) 110.0(6) 1_555 1_555 1_555 no
C(37) C(38) H(52) 107.4(7) 1_555 1_555 1_555 no
H(50) C(38) H(51) 111.8(9) 1_555 1_555 1_555 no
H(50) C(38) H(52) 108.3(7) 1_555 1_555 1_555 no
H(51) C(38) H(52) 111.8(6) 1_555 1_555 1_555 no
C(37) C(39) H(53) 110.4(6) 1_555 1_555 1_555 no
C(37) C(39) H(54) 110.6(4) 1_555 1_555 1_555 no
C(37) C(39) H(55) 109.5(6) 1_555 1_555 1_555 no
H(53) C(39) H(54) 109.6(7) 1_555 1_555 1_555 no
H(53) C(39) H(55) 108.3(5) 1_555 1_555 1_555 no
H(54) C(39) H(55) 108.4(7) 1_555 1_555 1_555 no
N(41) C(41) C(42) 123.6(4) 1_555 1_555 1_555 yes
N(41) C(41) H(56) 117.9(3) 1_555 1_555 1_555 no
C(42) C(41) H(56) 118.5(5) 1_555 1_555 1_555 no
C(41) C(42) C(43) 117.9(5) 1_555 1_555 1_555 yes
C(41) C(42) H(57) 121.5(5) 1_555 1_555 1_555 no
C(43) C(42) H(57) 120.6(4) 1_555 1_555 1_555 no
C(42) C(43) C(44) 119.4(4) 1_555 1_555 1_555 yes
C(42) C(43) H(58) 121.6(5) 1_555 1_555 1_555 no
C(44) C(43) H(58) 119.0(5) 1_555 1_555 1_555 no
C(43) C(44) C(45) 120.0(5) 1_555 1_555 1_555 yes
C(43) C(44) H(59) 119.0(4) 1_555 1_555 1_555 no
C(45) C(44) H(59) 121.0(5) 1_555 1_555 1_555 no
N(41) C(45) C(44) 121.6(4) 1_555 1_555 1_555 yes
N(41) C(45) H(60) 119.0(3) 1_555 1_555 1_555 no
C(44) C(45) H(60) 119.4(5) 1_555 1_555 1_555 no
O(5) C(51) C(52) 106.0(5) 1_555 1_555 1_555 yes
O(5) C(51) H(61) 110.8(5) 1_555 1_555 1_555 no
O(5) C(51) H(62) 110.1(4) 1_555 1_555 1_555 no
C(52) C(51) H(61) 111.0(4) 1_555 1_555 1_555 no
C(52) C(51) H(62) 110.0(5) 1_555 1_555 1_555 no
H(61) C(51) H(62) 109.0(6) 1_555 1_555 1_555 no
C(51) C(52) C(53) 106.5(5) 1_555 1_555 1_555 yes
C(51) C(52) H(63) 110.6(6) 1_555 1_555 1_555 no
C(51) C(52) H(64) 112.0(6) 1_555 1_555 1_555 no
C(53) C(52) H(63) 108.5(6) 1_555 1_555 1_555 no
C(53) C(52) H(64) 110.3(7) 1_555 1_555 1_555 no
H(63) C(52) H(64) 108.9(5) 1_555 1_555 1_555 no
C(52) C(53) C(54) 104.1(5) 1_555 1_555 1_555 yes
C(52) C(53) H(65) 111.4(5) 1_555 1_555 1_555 no
C(52) C(53) H(66) 109.4(6) 1_555 1_555 1_555 no
C(54) C(53) H(65) 110.9(5) 1_555 1_555 1_555 no
C(54) C(53) H(66) 109.6(5) 1_555 1_555 1_555 no
H(65) C(53) H(66) 111.3(6) 1_555 1_555 1_555 no
O(5) C(54) C(53) 105.1(5) 1_555 1_555 1_555 yes
O(5) C(54) H(67) 110.7(5) 1_555 1_555 1_555 no
O(5) C(54) H(68) 111.1(5) 1_555 1_555 1_555 no
C(53) C(54) H(67) 111.1(5) 1_555 1_555 1_555 no
C(53) C(54) H(68) 109.9(5) 1_555 1_555 1_555 no
H(67) C(54) H(68) 108.9(6) 1_555 1_555 1_555 no
O(6) C(61) C(62) 94(1) 1_555 1_555 1_555 yes
O(6) C(61) H(69) 103(1) 1_555 1_555 1_555 no
O(6) C(61) H(70) 114(2) 1_555 1_555 1_555 no
C(62) C(61) H(69) 111(1) 1_555 1_555 1_555 no
C(62) C(61) H(70) 122(1) 1_555 1_555 1_555 no
H(69) C(61) H(70) 108(1) 1_555 1_555 1_555 no
C(61) C(62) C(63) 95(1) 1_555 1_555 1_555 yes
C(61) C(62) H(71) 107(1) 1_555 1_555 1_555 no
C(61) C(62) H(72) 96(1) 1_555 1_555 1_555 no
C(63) C(62) H(71) 131(2) 1_555 1_555 1_555 no
C(63) C(62) H(72) 112(1) 1_555 1_555 1_555 no
H(71) C(62) H(72) 107(1) 1_555 1_555 1_555 no
C(62) C(63) C(64) 95(1) 1_555 1_555 1_555 yes
C(62) C(63) H(73) 93(1) 1_555 1_555 1_555 no
C(62) C(63) H(74) 116(1) 1_555 1_555 1_555 no
C(64) C(63) H(73) 109(1) 1_555 1_555 1_555 no
C(64) C(63) H(74) 124(2) 1_555 1_555 1_555 no
H(73) C(63) H(74) 112(1) 1_555 1_555 1_555 no
O(6) C(64) C(63) 97(1) 1_555 1_555 1_555 yes
O(6) C(64) H(75) 117(1) 1_555 1_555 1_555 no
O(6) C(64) H(76) 111(2) 1_555 1_555 1_555 no
C(63) C(64) H(75) 107(1) 1_555 1_555 1_555 no
C(63) C(64) H(76) 118(1) 1_555 1_555 1_555 no
H(75) C(64) H(76) 105(1) 1_555 1_555 1_555 no
O(7) C(71) C(72) 91(1) 1_555 1_555 1_555 yes
O(7) C(71) C(73) 75(1) 1_555 1_555 1_555 yes
O(7) C(71) H(77) 115(1) 1_555 1_555 1_555 no
O(7) C(71) H(78) 104(1) 1_555 1_555 1_555 no
C(72) C(71) C(73) 41(1) 1_555 1_555 1_555 yes
C(72) C(71) H(77) 126(1) 1_555 1_555 1_555 no
C(72) C(71) H(78) 113(1) 1_555 1_555 1_555 no
C(73) C(71) H(77) 166(1) 1_555 1_555 1_555 no
C(73) C(71) H(78) 79(1) 1_555 1_555 1_555 no
H(77) C(71) H(78) 103(1) 1_555 1_555 1_555 no
C(71) C(72) C(73) 76(1) 1_555 1_555 1_555 yes
C(71) C(72) H(79) 103(2) 1_555 1_555 1_555 no
C(71) C(72) H(80) 98(1) 1_555 1_555 1_555 no
C(73) C(72) H(79) 134(3) 1_555 1_555 1_555 no
C(73) C(72) H(80) 119(2) 1_555 1_555 1_555 no
H(79) C(72) H(80) 105(3) 1_555 1_555 1_555 no
C(71) C(73) C(72) 61(1) 1_555 1_555 1_555 yes
C(71) C(73) C(74) 87(1) 1_555 1_555 1_555 yes
C(71) C(73) H(81) 147(3) 1_555 1_555 1_555 no
C(71) C(73) H(82) 78(1) 1_555 1_555 1_555 no
C(72) C(73) C(74) 91(2) 1_555 1_555 1_555 yes
C(72) C(73) H(81) 87(2) 1_555 1_555 1_555 no
C(72) C(73) H(82) 121(3) 1_555 1_555 1_555 no
C(74) C(73) H(81) 106(1) 1_555 1_555 1_555 no
C(74) C(73) H(82) 129(3) 1_555 1_555 1_555 no
H(81) C(73) H(82) 111(1) 1_555 1_555 1_555 no
O(7) C(74) C(73) 81(1) 1_555 1_555 1_555 yes
O(7) C(74) H(83) 111(1) 1_555 1_555 1_555 no
O(7) C(74) H(84) 128(1) 1_555 1_555 1_555 no
C(73) C(74) H(83) 102(2) 1_555 1_555 1_555 no
C(73) C(74) H(84) 125(2) 1_555 1_555 1_555 no
H(83) C(74) H(84) 104(1) 1_555 1_555 1_555 no
N(12) B(1) N(22) 109.4(3) 1_555 1_555 1_555 yes
N(12) B(1) N(32) 108.6(4) 1_555 1_555 1_555 yes
N(12) B(1) H(10) 112.0(3) 1_555 1_555 1_555 no
N(22) B(1) N(32) 109.6(3) 1_555 1_555 1_555 yes
N(22) B(1) H(10) 109.1(4) 1_555 1_555 1_555 no
N(32) B(1) H(10) 108.0(4) 1_555 1_555 1_555 no

loop_
_geom_bond_atom_site_label_1
_geom_bond_atom_site_label_2
_geom_bond_distance
_geom_bond_site_symmetry_1
_geom_bond_site_symmetry_2
_geom_bond_publ_flag
Ru(1) O(1) 2.106(4) 1_555 1_555 yes
Ru(1) N(11) 2.072(3) 1_555 1_555 yes
Ru(1) N(21) 2.071(4) 1_555 1_555 yes
Ru(1) N(31) 2.199(3) 1_555 1_555 yes
Ru(1) N(41) 2.077(3) 1_555 1_555 yes
Ru(1) C(1) 1.802(4) 1_555 1_555 yes
S(1) O(2) 1.424(5) 1_555 1_555 yes
S(1) O(3) 1.427(4) 1_555 1_555 yes
S(1) O(4) 1.426(5) 1_555 1_555 yes
S(1) C(9) 1.796(7) 1_555 1_555 yes
F(1) C(9) 1.304(6) 1_555 1_555 yes
F(2) C(9) 1.318(8) 1_555 1_555 yes
F(3) C(9) 1.325(10) 1_555 1_555 yes
O(5) C(51) 1.406(7) 1_555 1_555 yes
O(5) C(54) 1.427(8) 1_555 1_555 yes
O(6) C(61) 1.21(3) 1_555 1_555 yes
O(6) C(64) 1.28(2) 1_555 1_555 yes
O(7) C(71) 1.30(2) 1_555 1_555 yes
O(7) C(74) 1.45(2) 1_555 1_555 yes
N(11) N(12) 1.379(5) 1_555 1_555 yes
N(11) C(11) 1.339(5) 1_555 1_555 yes
N(12) C(13) 1.355(4) 1_555 1_555 yes
N(12) B(1) 1.543(6) 1_555 1_555 yes
N(21) N(22) 1.378(5) 1_555 1_555 yes
N(21) C(21) 1.339(6) 1_555 1_555 yes
N(22) C(23) 1.365(7) 1_555 1_555 yes
N(22) B(1) 1.526(6) 1_555 1_555 yes
N(31) N(32) 1.380(5) 1_555 1_555 yes
N(31) C(31) 1.342(5) 1_555 1_555 yes
N(32) C(33) 1.345(5) 1_555 1_555 yes
N(32) B(1) 1.550(5) 1_555 1_555 yes
N(41) C(41) 1.342(6) 1_555 1_555 yes
N(41) C(45) 1.342(6) 1_555 1_555 yes
C(1) C(2) 1.299(6) 1_555 1_555 yes
C(2) C(3) 1.473(8) 1_555 1_555 yes
C(3) C(4) 1.392(7) 1_555 1_555 yes
C(3) C(8) 1.388(8) 1_555 1_555 yes
C(4) C(5) 1.40(1) 1_555 1_555 yes
C(5) C(6) 1.36(1) 1_555 1_555 yes
C(6) C(7) 1.373(9) 1_555 1_555 yes
C(7) C(8) 1.369(9) 1_555 1_555 yes
C(11) C(12) 1.385(6) 1_555 1_555 yes
C(11) C(14) 1.499(7) 1_555 1_555 yes
C(12) C(13) 1.364(7) 1_555 1_555 yes
C(13) C(17) 1.491(6) 1_555 1_555 yes
C(14) C(15) 1.523(8) 1_555 1_555 yes
C(14) C(16) 1.525(7) 1_555 1_555 yes
C(17) C(18) 1.462(9) 1_555 1_555 yes
C(17) C(19) 1.490(8) 1_555 1_555 yes
C(21) C(22) 1.398(8) 1_555 1_555 yes
C(21) C(24) 1.482(6) 1_555 1_555 yes
C(22) C(23) 1.354(6) 1_555 1_555 yes
C(23) C(27) 1.501(7) 1_555 1_555 yes
C(24) C(25) 1.544(6) 1_555 1_555 yes
C(24) C(26) 1.525(7) 1_555 1_555 yes
C(27) C(28) 1.533(9) 1_555 1_555 yes
C(27) C(29) 1.533(7) 1_555 1_555 yes
C(31) C(32) 1.382(6) 1_555 1_555 yes
C(31) C(34) 1.506(6) 1_555 1_555 yes
C(32) C(33) 1.383(6) 1_555 1_555 yes
C(33) C(37) 1.496(6) 1_555 1_555 yes
C(34) C(35) 1.521(8) 1_555 1_555 yes
C(34) C(36) 1.535(6) 1_555 1_555 yes
C(37) C(38) 1.514(9) 1_555 1_555 yes
C(37) C(39) 1.511(8) 1_555 1_555 yes
C(41) C(42) 1.372(5) 1_555 1_555 yes
C(42) C(43) 1.365(8) 1_555 1_555 yes
C(43) C(44) 1.370(8) 1_555 1_555 yes
C(44) C(45) 1.367(5) 1_555 1_555 yes
C(51) C(52) 1.469(8) 1_555 1_555 yes
C(52) C(53) 1.50(1) 1_555 1_555 yes
C(53) C(54) 1.500(7) 1_555 1_555 yes
C(61) C(62) 1.57(2) 1_555 1_555 yes
C(62) C(63) 1.30(3) 1_555 1_555 yes
C(63) C(64) 1.28(2) 1_555 1_555 yes
C(71) C(72) 1.61(3) 1_555 1_555 yes
C(71) C(73) 1.77(3) 1_555 1_555 yes
C(72) C(73) 1.22(5) 1_555 1_555 yes
C(73) C(74) 1.50(3) 1_555 1_555 yes

loop_
_geom_contact_atom_site_label_1
_geom_contact_atom_site_label_2
_geom_contact_distance
_geom_contact_site_symmetry_1
_geom_contact_site_symmetry_2
_geom_contact_publ_flag
F(1) C(29) 3.356(7) 1_555 1_655 ?
F(1) C(37) 3.450(7) 1_555 1_655 ?
F(3) C(18) 3.40(1) 1_555 1_655 ?
F(3) C(53) 3.416(7) 1_555 2_566 ?
F(3) C(52) 3.490(9) 1_555 2_566 ?
O(2) C(27) 3.439(5) 1_555 1_655 ?
O(3) C(36) 3.504(7) 1_555 1_554 ?
O(7) C(22) 3.53(1) 1_555 2_556 ?
C(5) C(26) 3.566(7) 1_555 1_554 ?
C(7) C(42) 3.526(8) 1_555 1_554 ?
C(43) C(63) 3.56(2) 1_555 1_556 ?
C(53) C(54) 3.555(10) 1_555 2_566 ?
O(1) O(5) 2.664(4) 1_555 1_555 ?
O(1) O(4) 2.787(7) 1_555 1_555 ?
